data_1560000
loop_
_publ_author_name
'Normand, Adrien T.'
'Sosa Carrizo, E. Daiann'
'Magnoux, Corentin'
'Lobato, Esteban'
'Cattey, H\'el\`ene'
'Richard, Philippe'
'Brand\`es, St\'ephane'
'Devillers, Charles H.'
'Romieu, Anthony'
'Le Gendre, Pierre'
'Fleurat-Lessard, Paul'

_publ_section_title
;
 Reappraising Schmidpeter's bis(iminophosphoranyl)phosphides: coordination
 to transition metals and bonding analysis.
;
_journal_issue 1
_journal_name_full 'Chemical science'
_journal_page_first 253
_journal_page_last 269
_journal_paper_doi 10.1039/d0sc04736h
_journal_volume 12
_journal_year 2020
_chemical_formula_moiety 'C28 H46 Li N2 O P3'
_chemical_formula_sum 'C28 H46 Li N2 O P3'
_chemical_formula_weight 526.52
_space_group_crystal_system monoclinic
_space_group_IT_number 14
_space_group_name_Hall '-P 2yn'
_space_group_name_H-M_alt 'P 1 21/n 1'
_atom_sites_solution_hydrogens geom
_atom_sites_solution_primary dual
_audit_creation_date 2019-06-28
_audit_creation_method
;
Olex2 1.2
(compiled 2018.05.29 svn.r3508 for OlexSys, GUI svn.r5506)
;
_audit_update_record
;
2020-02-19 deposited with the CCDC.	2020-10-26 downloaded from the CCDC.
;
_cell_angle_alpha 90
_cell_angle_beta 116.107(12)
_cell_angle_gamma 90
_cell_formula_units_Z 4
_cell_length_a 10.215(4)
_cell_length_b 30.038(9)
_cell_length_c 10.723(4)
_cell_measurement_reflns_used 9759
_cell_measurement_temperature 100.0
_cell_measurement_theta_max 27.51
_cell_measurement_theta_min 2.94
_cell_volume 2954.5(19)
_computing_cell_refinement 'SAINT V8.38A (Bruker, 2016)'
_computing_data_collection 'APEX3 (Bruker, 2015)'
_computing_data_reduction 'SAINT V8.38A (Bruker, 2016)'
_computing_molecular_graphics 'Olex2 (Dolomanov et al., 2009)'
_computing_publication_material 'Olex2 (Dolomanov et al., 2009)'
_computing_structure_refinement 'ShelXL (Sheldrick, 2015)'
_computing_structure_solution 'ShelXT (Sheldrick, 2015)'
_diffrn_ambient_temperature 100.0
_diffrn_detector CMOS
_diffrn_detector_area_resol_mean '1024 x 1024'
_diffrn_detector_type 'Photon 100'
_diffrn_measured_fraction_theta_full 0.998
_diffrn_measured_fraction_theta_max 0.995
_diffrn_measurement_device '\k-geometry diffractometer triump Mo'
_diffrn_measurement_device_type 'Bruker D8 Venture triumph Mo'
_diffrn_measurement_method '\f and \w scans''
_diffrn_radiation_collimation '0.6 mm'
_diffrn_radiation_monochromator 'TRIUMPH curved crystal'
_diffrn_radiation_probe x-ray
_diffrn_radiation_type MoK\a
_diffrn_radiation_wavelength 0.71073
_diffrn_reflns_av_R_equivalents 0.0267
_diffrn_reflns_av_unetI/netI 0.0167
_diffrn_reflns_Laue_measured_fraction_full 0.998
_diffrn_reflns_Laue_measured_fraction_max 0.995
_diffrn_reflns_limit_h_max 13
_diffrn_reflns_limit_h_min -13
_diffrn_reflns_limit_k_max 39
_diffrn_reflns_limit_k_min -39
_diffrn_reflns_limit_l_max 13
_diffrn_reflns_limit_l_min -13
_diffrn_reflns_number 48835
_diffrn_reflns_point_group_measured_fraction_full 0.998
_diffrn_reflns_point_group_measured_fraction_max 0.995
_diffrn_reflns_theta_full 25.242
_diffrn_reflns_theta_max 27.547
_diffrn_reflns_theta_min 2.935
_diffrn_source 'X-ray tube'
_diffrn_source_target Mo
_diffrn_source_type 'Siemens KFF Mo 2K-90C'
_diffrn_standards_number 0
_exptl_absorpt_coefficient_mu 0.224
_exptl_absorpt_correction_T_max 0.6468
_exptl_absorpt_correction_T_min 0.6133
_exptl_absorpt_correction_type multi-scan
_exptl_absorpt_process_details
'SADABS-2016/2 (Bruker,2016/2) was used for absorption correction. wR2(int) was 0.0516 before and 0.0418 after correction. The Ratio of minimum to maximum transmission is 0.9482. The \l/2 correction factor is Not present.'
_exptl_crystal_colour 'clear light colourless'
_exptl_crystal_colour_lustre clear
_exptl_crystal_colour_modifier light
_exptl_crystal_colour_primary colourless
_exptl_crystal_density_diffrn 1.184
_exptl_crystal_description prism
_exptl_crystal_F_000 1136
_exptl_crystal_recrystallization_method 'The material was recrystallised from pentane by slow evaporation'
_exptl_crystal_size_max 0.34
_exptl_crystal_size_mid 0.33
_exptl_crystal_size_min 0.2
_refine_diff_density_max 2.025
_refine_diff_density_min -1.176
_refine_diff_density_rms 0.090
_refine_ls_extinction_method none
_refine_ls_goodness_of_fit_ref 1.024
_refine_ls_hydrogen_treatment constr
_refine_ls_matrix_type full
_refine_ls_number_parameters 323
_refine_ls_number_reflns 6783
_refine_ls_number_restraints 0
_refine_ls_restrained_S_all 1.024
_refine_ls_R_factor_all 0.0759
_refine_ls_R_factor_gt 0.0680
_refine_ls_shift/su_max 0.001
_refine_ls_shift/su_mean 0.000
_refine_ls_structure_factor_coef Fsqd
_refine_ls_weighting_details 'w=1/[\s^2^(Fo^2^)+(0.0873P)^2^+7.4284P] where P=(Fo^2^+2Fc^2^)/3'
_refine_ls_weighting_scheme calc
_refine_ls_wR_factor_gt 0.1758
_refine_ls_wR_factor_ref 0.1835
_reflns_Friedel_coverage 0.000
_reflns_number_gt 5996
_reflns_number_total 6783
_reflns_threshold_expression 'I > 2\s(I)'
_cod_data_source_file d0sc04736h2.cif
_cod_data_source_block 2b'
_cod_depositor_comments 'Adding full bibliography for 1560000--1560012.cif.'
_cod_original_cell_volume 2954.5(18)
_cod_database_code 1560000
_shelx_shelxl_version_number 2018/3
_shelx_space_group_comment
;
The symmetry employed for this shelxl refinement is uniquely defined
by the following loop, which should always be used as a source of
symmetry information in preference to the above space-group names.
They are only intended as comments.
;
_shelx_estimated_absorpt_t_max 0.957
_shelx_estimated_absorpt_t_min 0.928
_olex2_refinement_description
;
1. Fixed Uiso
 At 1.2 times of:
  All C(H) groups, All C(H,H) groups
 At 1.5 times of:
  All C(H,H,H) groups, All C(H,H,H,H,H,H) groups
2. Uiso/Uaniso restraints and constraints
Uiso(C1D) = Uiso(C1E) = Uiso(C1A) = Uiso(C1H)
Uiso(C1G) = Uiso(C1B) = Uiso(C1F) = Uiso(C1C)
Uiso(O1) = Uiso(O2)
3. Others
 Fixed Sof: H7A(0.62) H7B(0.38) C8(0.63) H8A(0.63) H8B(0.63) H8C(0.63)
 C8A(0.37) H8AA(0.37) H8AB(0.37) H8AC(0.37) C10(0.63) H10(0.63) C10A(0.37)
 H10A(0.37) C11(0.63) H11A(0.63) H11B(0.63) H11C(0.63) C11A(0.37) H11D(0.37)
 H11E(0.37) H11F(0.37) H12A(0.62) H12B(0.62) H12C(0.62) H12D(0.38) H12E(0.38)
 H12F(0.38) O2(0.63) C1A(0.63) H1AA(0.63) H1AB(0.63) C1B(0.63) H1BA(0.63)
 H1BB(0.63) C1C(0.63) H1CA(0.63) H1CB(0.63) C1D(0.63) H1DA(0.63) H1DB(0.63)
 O1(0.37) C1E(0.37) H1EA(0.37) H1EB(0.37) C1F(0.37) H1FA(0.37) H1FB(0.37)
 C1G(0.37) H1GA(0.37) H1GB(0.37) C1H(0.37) H1HA(0.37) H1HB(0.37)
4.a Free rotating group:
 O2(C1A,C1B,C1C,C1D), O1(C1E,C1F,C1G,C1H)
4.b Ternary CH refined with riding coordinates:
 C7(H7A), C7(H7B), C10(H10), C10A(H10A), C13(H13), C16(H16)
4.c Secondary CH2 refined with riding coordinates:
 C1A(H1AA,H1AB), C1B(H1BA,H1BB), C1C(H1CA,H1CB), C1D(H1DA,H1DB), C1E(H1EA,
 H1EB), C1F(H1FA,H1FB), C1G(H1GA,H1GB), C1H(H1HA,H1HB)
4.d Aromatic/amide H refined with riding coordinates:
 C2(H2), C3(H3), C4(H4), C5(H5), C6(H6), C20(H20), C21(H21), C22(H22),
 C23(H23), C24(H24)
4.e Idealised Me refined as rotating group:
 C8(H8A,H8B,H8C), C8A(H8AA,H8AB,H8AC), C9(H9A,H9B,H9C), C11(H11A,H11B,H11C),
 C11A(H11D,H11E,H11F), C12(H12A,H12B,H12C), C12(H12D,H12E,H12F), C14(H14A,H14B,
 H14C), C15(H15A,H15B,H15C), C17(H17A,H17B,H17C), C18(H18A,H18B,H18C)
;
_olex2_diffrn_ambient_temperature_device 'Oxford Cryosystems'
_olex2_exptl_crystal_mounting_method 'The crystal was mounted on a mylar loop with oil'
_olex2_submission_special_instructions 'No special instructions were received'

loop_
_space_group_symop_operation_xyz
'x, y, z'
'-x+1/2, y+1/2, -z+1/2'
'-x, -y, -z'
'x-1/2, -y-1/2, z-1/2'

loop_
_atom_site_label
_atom_site_type_symbol
_atom_site_fract_x
_atom_site_fract_y
_atom_site_fract_z
_atom_site_U_iso_or_equiv
_atom_site_adp_type
_atom_site_occupancy
_atom_site_site_symmetry_order
_atom_site_calc_flag
_atom_site_refinement_flags_posn
_atom_site_refinement_flags_adp
_atom_site_refinement_flags_occupancy
_atom_site_disorder_assembly
_atom_site_disorder_group
Li Li 0.3845(6) 0.65230(18) 0.7843(6) 0.0358(12) Uani 1 1 d . . . . .
C1 C 0.1532(3) 0.69004(9) 0.7883(3) 0.0230(5) Uani 1 1 d . . . . .
N1 N 0.2409(2) 0.65399(8) 0.8596(2) 0.0238(5) Uani 1 1 d . . . . .
P1 P 0.18265(7) 0.60407(2) 0.86272(7) 0.02256(18) Uani 1 1 d . . . . .
C2 C 0.2238(4) 0.73117(10) 0.7975(3) 0.0310(6) Uani 1 1 d . . . . .
H2 H 0.326389 0.733092 0.851709 0.037 Uiso 1 1 calc R . . . .
N2 N 0.3328(2) 0.60857(7) 0.6375(2) 0.0213(4) Uani 1 1 d . . . . .
P2 P 0.06423(7) 0.56699(2) 0.67660(7) 0.01889(17) Uani 1 1 d . . . . .
C3 C 0.1471(4) 0.76877(10) 0.7295(3) 0.0390(8) Uani 1 1 d . . . . .
H3 H 0.197601 0.796057 0.738700 0.047 Uiso 1 1 calc R . . . .
P3 P 0.18827(6) 0.57842(2) 0.56140(7) 0.01650(16) Uani 1 1 d . . . . .
C4 C -0.0024(4) 0.76712(10) 0.6481(3) 0.0389(8) Uani 1 1 d . . . . .
H4 H -0.054587 0.792880 0.600832 0.047 Uiso 1 1 calc R . . . .
C5 C -0.0740(4) 0.72705(10) 0.6373(3) 0.0322(7) Uani 1 1 d . . . . .
H5 H -0.176507 0.725468 0.582263 0.039 Uiso 1 1 calc R . . . .
C6 C 0.0018(3) 0.68910(9) 0.7058(3) 0.0249(5) Uani 1 1 d . . . . .
H6 H -0.049923 0.662058 0.696663 0.030 Uiso 1 1 calc R . . . .
C7 C 0.0538(4) 0.60560(11) 0.9405(3) 0.0365(7) Uani 1 1 d . . . . .
H7A H -0.026678 0.626542 0.883991 0.044 Uiso 0.62 1 calc R . P A 1
H7B H -0.031650 0.619733 0.862376 0.044 Uiso 0.38 1 calc R . P B 2
C8 C 0.1371(8) 0.6262(2) 1.0865(6) 0.0349(12) Uani 0.63 1 d . . P C 1
H8A H 0.206717 0.604380 1.148622 0.052 Uiso 0.63 1 calc GR . P C 1
H8B H 0.067800 0.634432 1.123005 0.052 Uiso 0.63 1 calc GR . P C 1
H8C H 0.189789 0.652736 1.080578 0.052 Uiso 0.63 1 calc GR . P C 1
C8A C 0.0821(13) 0.6416(4) 1.0591(11) 0.037(2) Uani 0.37 1 d . . P C 2
H8AA H 0.165144 0.632168 1.145033 0.056 Uiso 0.37 1 calc GR . P C 2
H8AB H -0.004855 0.644130 1.075175 0.056 Uiso 0.37 1 calc GR . P C 2
H8AC H 0.103516 0.670476 1.029874 0.056 Uiso 0.37 1 calc GR . P C 2
C9 C -0.0156(4) 0.56197(13) 0.9514(4) 0.0431(8) Uani 1 1 d . . . . .
H9A H -0.052322 0.546210 0.862403 0.065 Uiso 1 1 calc GR . . . .
H9B H -0.096624 0.568064 0.974561 0.065 Uiso 1 1 calc GR . . . .
H9C H 0.057216 0.543501 1.024238 0.065 Uiso 1 1 calc GR . . . .
C10 C 0.3582(5) 0.57272(16) 0.9630(5) 0.0230(9) Uani 0.63 1 d . . P D 1
H10 H 0.401922 0.566441 0.897759 0.028 Uiso 0.63 1 calc R . P D 1
C10A C 0.3303(10) 0.5783(3) 1.0133(11) 0.0318(19) Uani 0.37 1 d . . P D 2
H10A H 0.328485 0.589594 1.100266 0.038 Uiso 0.37 1 calc R . P D 2
C11 C 0.4723(6) 0.59849(19) 1.0875(6) 0.0360(12) Uani 0.63 1 d . . P D 1
H11A H 0.487112 0.627989 1.056803 0.054 Uiso 0.63 1 calc GR . P D 1
H11B H 0.564663 0.582089 1.125909 0.054 Uiso 0.63 1 calc GR . P D 1
H11C H 0.437780 0.601784 1.159022 0.054 Uiso 0.63 1 calc GR . P D 1
C11A C 0.4744(10) 0.5896(4) 1.0147(13) 0.044(2) Uani 0.37 1 d . . P D 2
H11D H 0.471661 0.581966 0.924734 0.066 Uiso 0.37 1 calc GR . P D 2
H11E H 0.552089 0.572650 1.088296 0.066 Uiso 0.37 1 calc GR . P D 2
H11F H 0.493397 0.621532 1.032047 0.066 Uiso 0.37 1 calc GR . P D 2
C12 C 0.3234(4) 0.52697(10) 1.0109(3) 0.0362(7) Uani 1 1 d . . . . .
H12A H 0.267469 0.531917 1.064083 0.054 Uiso 0.62 1 calc GR . P D 1
H12B H 0.414660 0.511639 1.069287 0.054 Uiso 0.62 1 calc GR . P D 1
H12C H 0.266075 0.508660 0.929227 0.054 Uiso 0.62 1 calc GR . P D 1
H12D H 0.231522 0.517203 0.934517 0.054 Uiso 0.38 1 calc GR . P D 2
H12E H 0.328692 0.516128 1.099171 0.054 Uiso 0.38 1 calc GR . P D 2
H12F H 0.405435 0.514996 0.997348 0.054 Uiso 0.38 1 calc GR . P D 2
C13 C 0.2299(3) 0.52268(8) 0.5158(3) 0.0197(5) Uani 1 1 d . . . . .
H13 H 0.139593 0.504302 0.487064 0.024 Uiso 1 1 calc R . . . .
C14 C 0.3485(3) 0.50041(9) 0.6440(3) 0.0233(5) Uani 1 1 d . . . . .
H14A H 0.440699 0.516411 0.671721 0.035 Uiso 1 1 calc GR . . . .
H14B H 0.360503 0.469438 0.622206 0.035 Uiso 1 1 calc GR . . . .
H14C H 0.320253 0.501102 0.720315 0.035 Uiso 1 1 calc GR . . . .
C15 C 0.2710(3) 0.52224(9) 0.3941(3) 0.0267(6) Uani 1 1 d . . . . .
H15A H 0.188892 0.533303 0.310158 0.040 Uiso 1 1 calc GR . . . .
H15B H 0.294411 0.491744 0.378318 0.040 Uiso 1 1 calc GR . . . .
H15C H 0.356097 0.541390 0.416328 0.040 Uiso 1 1 calc GR . . . .
C16 C 0.0588(3) 0.60117(8) 0.3915(3) 0.0201(5) Uani 1 1 d . . . . .
H16 H 0.111238 0.602977 0.331860 0.024 Uiso 1 1 calc R . . . .
C17 C 0.0122(3) 0.64843(9) 0.4068(3) 0.0252(5) Uani 1 1 d . . . . .
H17A H -0.049567 0.647459 0.455429 0.038 Uiso 1 1 calc GR . . . .
H17B H -0.042611 0.661607 0.314580 0.038 Uiso 1 1 calc GR . . . .
H17C H 0.098845 0.666513 0.460148 0.038 Uiso 1 1 calc GR . . . .
C18 C -0.0755(3) 0.57168(10) 0.3156(3) 0.0264(6) Uani 1 1 d . . . . .
H18A H -0.044465 0.541995 0.301482 0.040 Uiso 1 1 calc GR . . . .
H18B H -0.138264 0.584947 0.225308 0.040 Uiso 1 1 calc GR . . . .
H18C H -0.129669 0.569225 0.371323 0.040 Uiso 1 1 calc GR . . . .
C19 C 0.4277(3) 0.61624(9) 0.5758(3) 0.0234(5) Uani 1 1 d . . . . .
C20 C 0.3916(3) 0.64419(12) 0.4615(4) 0.0383(8) Uani 1 1 d . . . . .
H20 H 0.297107 0.657059 0.418333 0.046 Uiso 1 1 calc R . . . .
C21 C 0.4915(4) 0.65347(15) 0.4099(4) 0.0511(10) Uani 1 1 d . . . . .
H21 H 0.464774 0.672709 0.332229 0.061 Uiso 1 1 calc R . . . .
C22 C 0.6297(4) 0.63500(13) 0.4704(4) 0.0456(9) Uani 1 1 d . . . . .
H22 H 0.697073 0.641069 0.433615 0.055 Uiso 1 1 calc R . . . .
C23 C 0.6683(3) 0.60791(11) 0.5838(4) 0.0345(7) Uani 1 1 d . . . . .
H23 H 0.763090 0.595215 0.626030 0.041 Uiso 1 1 calc R . . . .
C24 C 0.5698(3) 0.59884(9) 0.6376(3) 0.0259(6) Uani 1 1 d . . . . .
H24 H 0.599111 0.580553 0.717705 0.031 Uiso 1 1 calc R . . . .
O2 O 0.5672(4) 0.68192(12) 0.8469(4) 0.0404(8) Uiso 0.63 1 d . . P E -1
C1A C 0.5861(5) 0.72269(14) 0.7853(5) 0.0639(12) Uiso 0.63 1 d G . P E -1
H1AA H 0.507370 0.744047 0.772413 0.077 Uiso 0.63 1 calc R . P E -1
H1AB H 0.584133 0.716639 0.693724 0.077 Uiso 0.63 1 calc R . P E -1
C1B C 0.7348(5) 0.74162(13) 0.8862(6) 0.0638(12) Uiso 0.63 1 d G . P E -1
H1BA H 0.726583 0.760637 0.957852 0.077 Uiso 0.63 1 calc R . P E -1
H1BB H 0.779782 0.758957 0.836659 0.077 Uiso 0.63 1 calc R . P E -1
C1C C 0.8212(3) 0.69883(18) 0.9498(6) 0.0638(12) Uiso 0.63 1 d G . P E -1
H1CA H 0.859448 0.685266 0.888333 0.077 Uiso 0.63 1 calc R . P E -1
H1CB H 0.903025 0.704535 1.042185 0.077 Uiso 0.63 1 calc R . P E -1
C1D C 0.7039(5) 0.66948(15) 0.9610(5) 0.0639(12) Uiso 0.63 1 d G . P E -1
H1DA H 0.724880 0.637613 0.954477 0.077 Uiso 0.63 1 calc R . P E -1
H1DB H 0.700503 0.674585 1.050727 0.077 Uiso 0.63 1 calc R . P E -1
O1 O 0.5489(7) 0.6896(2) 0.8178(7) 0.0404(8) Uiso 0.37 1 d . . P E 2
C1E C 0.6948(8) 0.6877(3) 0.9288(7) 0.0639(12) Uiso 0.37 1 d G . P E 2
H1EA H 0.729587 0.656529 0.946706 0.077 Uiso 0.37 1 calc R . P E 2
H1EB H 0.697391 0.700256 1.015264 0.077 Uiso 0.37 1 calc R . P E 2
C1F C 0.7908(6) 0.7153(3) 0.8811(10) 0.0638(12) Uiso 0.37 1 d G . P E 2
H1FA H 0.827915 0.697155 0.826490 0.077 Uiso 0.37 1 calc R . P E 2
H1FB H 0.873991 0.728907 0.960788 0.077 Uiso 0.37 1 calc R . P E 2
C1G C 0.6823(9) 0.7509(2) 0.7903(10) 0.0638(12) Uiso 0.37 1 d G . P E 2
H1GA H 0.671850 0.775310 0.847373 0.077 Uiso 0.37 1 calc R . P E 2
H1GB H 0.711920 0.763528 0.721264 0.077 Uiso 0.37 1 calc R . P E 2
C1H C 0.5414(8) 0.7236(3) 0.7199(7) 0.0639(12) Uiso 0.37 1 d G . P E 2
H1HA H 0.455159 0.742884 0.697264 0.077 Uiso 0.37 1 calc R . P E 2
H1HB H 0.534036 0.710010 0.633047 0.077 Uiso 0.37 1 calc R . P E 2

loop_
_atom_site_aniso_label
_atom_site_aniso_U_11
_atom_site_aniso_U_22
_atom_site_aniso_U_33
_atom_site_aniso_U_23
_atom_site_aniso_U_13
_atom_site_aniso_U_12
Li 0.024(2) 0.032(3) 0.050(3) -0.014(2) 0.015(2) -0.013(2)
C1 0.0303(14) 0.0195(12) 0.0165(11) -0.0016(9) 0.0078(10) 0.0009(10)
N1 0.0215(11) 0.0211(11) 0.0223(11) -0.0003(8) 0.0038(9) 0.0009(8)
P1 0.0202(3) 0.0207(3) 0.0183(3) 0.0036(2) 0.0007(3) 0.0012(2)
C2 0.0396(16) 0.0239(13) 0.0211(13) -0.0036(10) 0.0056(12) -0.0050(12)
N2 0.0122(9) 0.0224(10) 0.0286(12) -0.0013(9) 0.0084(9) -0.0021(8)
P2 0.0144(3) 0.0208(3) 0.0225(3) -0.0015(2) 0.0091(3) -0.0013(2)
C3 0.061(2) 0.0204(14) 0.0252(15) -0.0030(11) 0.0097(15) -0.0055(13)
P3 0.0111(3) 0.0171(3) 0.0211(3) 0.0013(2) 0.0069(2) 0.0005(2)
C4 0.062(2) 0.0202(13) 0.0235(14) 0.0005(11) 0.0092(15) 0.0104(14)
C5 0.0392(16) 0.0281(14) 0.0218(13) 0.0007(11) 0.0066(12) 0.0123(12)
C6 0.0280(14) 0.0219(12) 0.0219(12) 0.0003(10) 0.0083(11) 0.0053(10)
C7 0.052(2) 0.0394(17) 0.0233(14) -0.0035(12) 0.0210(14) -0.0093(14)
C8 0.047(4) 0.036(3) 0.024(3) -0.003(2) 0.019(3) 0.005(3)
C8A 0.043(6) 0.045(6) 0.025(5) -0.003(4) 0.016(5) 0.007(5)
C9 0.0445(19) 0.048(2) 0.0380(18) 0.0101(15) 0.0190(16) -0.0064(15)
C10 0.020(2) 0.024(2) 0.020(2) -0.0004(18) 0.0039(19) 0.0058(16)
C10A 0.025(4) 0.033(5) 0.027(5) 0.006(4) 0.002(4) 0.009(3)
C11 0.025(2) 0.038(3) 0.027(3) -0.005(2) -0.005(2) 0.007(2)
C11A 0.024(4) 0.043(6) 0.049(6) 0.016(5) 0.000(5) 0.006(4)
C12 0.0361(16) 0.0294(15) 0.0302(15) 0.0099(12) 0.0027(13) 0.0085(12)
C13 0.0169(11) 0.0191(11) 0.0237(12) -0.0013(9) 0.0094(10) 0.0006(9)
C14 0.0194(12) 0.0210(12) 0.0283(14) 0.0024(10) 0.0095(11) 0.0040(9)
C15 0.0293(14) 0.0262(13) 0.0284(14) 0.0008(11) 0.0159(12) 0.0059(11)
C16 0.0157(11) 0.0223(12) 0.0222(12) 0.0049(9) 0.0083(10) 0.0019(9)
C17 0.0194(12) 0.0242(13) 0.0304(14) 0.0061(11) 0.0096(11) 0.0040(10)
C18 0.0198(13) 0.0301(14) 0.0234(13) 0.0018(11) 0.0041(11) -0.0008(10)
C19 0.0150(11) 0.0223(12) 0.0328(14) -0.0003(10) 0.0105(11) -0.0028(9)
C20 0.0182(13) 0.0449(18) 0.052(2) 0.0198(15) 0.0160(14) 0.0011(12)
C21 0.0310(17) 0.069(3) 0.058(2) 0.028(2) 0.0236(17) -0.0030(16)
C22 0.0290(16) 0.059(2) 0.061(2) 0.0044(18) 0.0307(17) -0.0091(15)
C23 0.0162(12) 0.0341(15) 0.054(2) -0.0069(14) 0.0160(13) -0.0029(11)
C24 0.0152(12) 0.0236(13) 0.0364(15) -0.0016(11) 0.0090(11) -0.0006(10)

loop_
_atom_type_symbol
_atom_type_description
_atom_type_scat_dispersion_real
_atom_type_scat_dispersion_imag
_atom_type_scat_source
C C 0.0033 0.0016 'International Tables Vol C Tables 4.2.6.8 and 6.1.1.4'
H H 0.0000 0.0000 'International Tables Vol C Tables 4.2.6.8 and 6.1.1.4'
Li Li -0.0003 0.0001 'International Tables Vol C Tables 4.2.6.8 and 6.1.1.4'
N N 0.0061 0.0033 'International Tables Vol C Tables 4.2.6.8 and 6.1.1.4'
O O 0.0106 0.0060 'International Tables Vol C Tables 4.2.6.8 and 6.1.1.4'
P P 0.1023 0.0942 'International Tables Vol C Tables 4.2.6.8 and 6.1.1.4'

loop_
_geom_angle_atom_site_label_1
_geom_angle_atom_site_label_2
_geom_angle_atom_site_label_3
_geom_angle
_geom_angle_site_symmetry_1
_geom_angle_site_symmetry_3
_geom_angle_publ_flag
N2 Li N1 111.5(2) . . ?
O2 Li N1 129.6(3) . . ?
O2 Li N2 118.5(3) . . ?
O1 Li N1 131.3(4) . . ?
O1 Li N2 116.9(4) . . ?
N1 C1 C2 117.0(3) . . ?
N1 C1 C6 126.3(2) . . ?
C6 C1 C2 116.7(3) . . ?
C1 N1 Li 102.1(3) . . ?
C1 N1 P1 125.15(19) . . ?
P1 N1 Li 109.4(2) . . ?
N1 P1 P2 121.71(9) . . ?
N1 P1 C7 109.17(14) . . ?
N1 P1 C10 102.03(18) . . ?
N1 P1 C10A 104.0(3) . . ?
C7 P1 P2 102.25(11) . . ?
C7 P1 C10 116.3(2) . . ?
C10 P1 P2 106.12(16) . . ?
C10A P1 P2 120.9(3) . . ?
C10A P1 C7 95.0(4) . . ?
C1 C2 H2 119.2 . . ?
C3 C2 C1 121.5(3) . . ?
C3 C2 H2 119.2 . . ?
P3 N2 Li 130.8(2) . . ?
C19 N2 Li 105.8(2) . . ?
C19 N2 P3 121.21(19) . . ?
P1 P2 P3 102.64(4) . . ?
C2 C3 H3 119.6 . . ?
C2 C3 C4 120.9(3) . . ?
C4 C3 H3 119.6 . . ?
N2 P3 P2 115.98(9) . . ?
N2 P3 C13 112.14(12) . . ?
N2 P3 C16 112.93(12) . . ?
C13 P3 P2 105.67(9) . . ?
C13 P3 C16 102.86(12) . . ?
C16 P3 P2 106.16(9) . . ?
C3 C4 H4 120.7 . . ?
C5 C4 C3 118.6(3) . . ?
C5 C4 H4 120.7 . . ?
C4 C5 H5 119.5 . . ?
C4 C5 C6 121.1(3) . . ?
C6 C5 H5 119.5 . . ?
C1 C6 H6 119.4 . . ?
C5 C6 C1 121.2(3) . . ?
C5 C6 H6 119.4 . . ?
P1 C7 H7A 107.6 . . ?
P1 C7 H7B 99.5 . . ?
C8 C7 P1 106.5(3) . . ?
C8 C7 H7A 107.6 . . ?
C8A C7 P1 117.5(5) . . ?
C8A C7 H7B 99.5 . . ?
C9 C7 P1 117.6(3) . . ?
C9 C7 H7A 107.6 . . ?
C9 C7 H7B 99.5 . . ?
C9 C7 C8 109.6(3) . . ?
C9 C7 C8A 116.7(5) . . ?
C7 C8 H8A 109.5 . . ?
C7 C8 H8B 109.5 . . ?
C7 C8 H8C 109.5 . . ?
H8A C8 H8B 109.5 . . ?
H8A C8 H8C 109.5 . . ?
H8B C8 H8C 109.5 . . ?
C7 C8A H8AA 109.5 . . ?
C7 C8A H8AB 109.5 . . ?
C7 C8A H8AC 109.5 . . ?
H8AA C8A H8AB 109.5 . . ?
H8AA C8A H8AC 109.5 . . ?
H8AB C8A H8AC 109.5 . . ?
C7 C9 H9A 109.5 . . ?
C7 C9 H9B 109.5 . . ?
C7 C9 H9C 109.5 . . ?
H9A C9 H9B 109.5 . . ?
H9A C9 H9C 109.5 . . ?
H9B C9 H9C 109.5 . . ?
P1 C10 H10 107.5 . . ?
C11 C10 P1 114.2(4) . . ?
C11 C10 H10 107.5 . . ?
C11 C10 C12 110.6(4) . . ?
C12 C10 P1 109.2(3) . . ?
C12 C10 H10 107.5 . . ?
P1 C10A H10A 109.5 . . ?
C11A C10A P1 109.7(7) . . ?
C11A C10A H10A 109.5 . . ?
C11A C10A C12 105.2(8) . . ?
C12 C10A P1 113.2(6) . . ?
C12 C10A H10A 109.5 . . ?
C10 C11 H11A 109.5 . . ?
C10 C11 H11B 109.5 . . ?
C10 C11 H11C 109.5 . . ?
H11A C11 H11B 109.5 . . ?
H11A C11 H11C 109.5 . . ?
H11B C11 H11C 109.5 . . ?
C10A C11A H11D 109.5 . . ?
C10A C11A H11E 109.5 . . ?
C10A C11A H11F 109.5 . . ?
H11D C11A H11E 109.5 . . ?
H11D C11A H11F 109.5 . . ?
H11E C11A H11F 109.5 . . ?
C10 C12 H12A 109.5 . . ?
C10 C12 H12B 109.5 . . ?
C10 C12 H12C 109.5 . . ?
C10A C12 H12D 109.5 . . ?
C10A C12 H12E 109.5 . . ?
C10A C12 H12F 109.5 . . ?
H12A C12 H12B 109.5 . . ?
H12A C12 H12C 109.5 . . ?
H12B C12 H12C 109.5 . . ?
H12D C12 H12E 109.5 . . ?
H12D C12 H12F 109.5 . . ?
H12E C12 H12F 109.5 . . ?
P3 C13 H13 107.1 . . ?
C14 C13 P3 110.01(18) . . ?
C14 C13 H13 107.1 . . ?
C14 C13 C15 110.8(2) . . ?
C15 C13 P3 114.44(18) . . ?
C15 C13 H13 107.1 . . ?
C13 C14 H14A 109.5 . . ?
C13 C14 H14B 109.5 . . ?
C13 C14 H14C 109.5 . . ?
H14A C14 H14B 109.5 . . ?
H14A C14 H14C 109.5 . . ?
H14B C14 H14C 109.5 . . ?
C13 C15 H15A 109.5 . . ?
C13 C15 H15B 109.5 . . ?
C13 C15 H15C 109.5 . . ?
H15A C15 H15B 109.5 . . ?
H15A C15 H15C 109.5 . . ?
H15B C15 H15C 109.5 . . ?
P3 C16 H16 107.3 . . ?
C17 C16 P3 111.05(19) . . ?
C17 C16 H16 107.3 . . ?
C17 C16 C18 110.2(2) . . ?
C18 C16 P3 113.27(18) . . ?
C18 C16 H16 107.3 . . ?
C16 C17 H17A 109.5 . . ?
C16 C17 H17B 109.5 . . ?
C16 C17 H17C 109.5 . . ?
H17A C17 H17B 109.5 . . ?
H17A C17 H17C 109.5 . . ?
H17B C17 H17C 109.5 . . ?
C16 C18 H18A 109.5 . . ?
C16 C18 H18B 109.5 . . ?
C16 C18 H18C 109.5 . . ?
H18A C18 H18B 109.5 . . ?
H18A C18 H18C 109.5 . . ?
H18B C18 H18C 109.5 . . ?
C20 C19 N2 122.6(2) . . ?
C20 C19 C24 117.2(3) . . ?
C24 C19 N2 119.9(3) . . ?
C19 C20 H20 119.5 . . ?
C21 C20 C19 121.0(3) . . ?
C21 C20 H20 119.5 . . ?
C20 C21 H21 119.7 . . ?
C22 C21 C20 120.7(3) . . ?
C22 C21 H21 119.7 . . ?
C21 C22 H22 120.3 . . ?
C23 C22 C21 119.4(3) . . ?
C23 C22 H22 120.3 . . ?
C22 C23 H23 119.8 . . ?
C22 C23 C24 120.5(3) . . ?
C24 C23 H23 119.8 . . ?
C19 C24 H24 119.4 . . ?
C23 C24 C19 121.2(3) . . ?
C23 C24 H24 119.4 . . ?
C1A O2 Li 122.9(3) . . ?
C1D O2 Li 127.6(3) . . ?
C1D O2 C1A 109.4 . . ?
O2 C1A H1AA 110.5 . . ?
O2 C1A H1AB 110.5 . . ?
O2 C1A C1B 106.4 . . ?
H1AA C1A H1AB 108.6 . . ?
C1B C1A H1AA 110.5 . . ?
C1B C1A H1AB 110.5 . . ?
C1A C1B H1BA 111.5 . . ?
C1A C1B H1BB 111.5 . . ?
C1A C1B C1C 101.5 . . ?
H1BA C1B H1BB 109.3 . . ?
C1C C1B H1BA 111.5 . . ?
C1C C1B H1BB 111.5 . . ?
C1B C1C H1CA 111.5 . . ?
C1B C1C H1CB 111.5 . . ?
H1CA C1C H1CB 109.3 . . ?
C1D C1C C1B 101.5 . . ?
C1D C1C H1CA 111.5 . . ?
C1D C1C H1CB 111.5 . . ?
O2 C1D C1C 106.4 . . ?
O2 C1D H1DA 110.4 . . ?
O2 C1D H1DB 110.4 . . ?
C1C C1D H1DA 110.4 . . ?
C1C C1D H1DB 110.4 . . ?
H1DA C1D H1DB 108.6 . . ?
C1E O1 Li 129.3(4) . . ?
C1E O1 C1H 109.5 . . ?
C1H O1 Li 121.1(5) . . ?
O1 C1E H1EA 110.4 . . ?
O1 C1E H1EB 110.4 . . ?
O1 C1E C1F 106.5 . . ?
H1EA C1E H1EB 108.6 . . ?
C1F C1E H1EA 110.4 . . ?
C1F C1E H1EB 110.4 . . ?
C1E C1F H1FA 111.5 . . ?
C1E C1F H1FB 111.5 . . ?
C1E C1F C1G 101.5 . . ?
H1FA C1F H1FB 109.3 . . ?
C1G C1F H1FA 111.5 . . ?
C1G C1F H1FB 111.5 . . ?
C1F C1G H1GA 111.5 . . ?
C1F C1G H1GB 111.5 . . ?
H1GA C1G H1GB 109.3 . . ?
C1H C1G C1F 101.5 . . ?
C1H C1G H1GA 111.5 . . ?
C1H C1G H1GB 111.5 . . ?
O1 C1H C1G 106.4 . . ?
O1 C1H H1HA 110.4 . . ?
O1 C1H H1HB 110.4 . . ?
C1G C1H H1HA 110.4 . . ?
C1G C1H H1HB 110.4 . . ?
H1HA C1H H1HB 108.6 . . ?

loop_
_geom_bond_atom_site_label_1
_geom_bond_atom_site_label_2
_geom_bond_distance
_geom_bond_site_symmetry_2
_geom_bond_publ_flag
Li N1 1.962(6) . ?
Li N2 1.936(6) . ?
Li O2 1.904(6) . ?
Li O1 1.917(7) . ?
C1 N1 1.399(3) . ?
C1 C2 1.412(4) . ?
C1 C6 1.404(4) . ?
N1 P1 1.619(2) . ?
P1 P2 2.1359(11) . ?
P1 C7 1.843(3) . ?
P1 C10 1.887(5) . ?
P1 C10A 1.827(8) . ?
C2 H2 0.9500 . ?
C2 C3 1.385(4) . ?
N2 P3 1.614(2) . ?
N2 C19 1.413(3) . ?
P2 P3 2.1509(10) . ?
C3 H3 0.9500 . ?
C3 C4 1.387(5) . ?
P3 C13 1.846(3) . ?
P3 C16 1.848(3) . ?
C4 H4 0.9500 . ?
C4 C5 1.387(5) . ?
C5 H5 0.9500 . ?
C5 C6 1.392(4) . ?
C6 H6 0.9500 . ?
C7 H7A 1.0000 . ?
C7 H7B 1.0000 . ?
C7 C8 1.544(7) . ?
C7 C8A 1.595(11) . ?
C7 C9 1.519(5) . ?
C8 H8A 0.9800 . ?
C8 H8B 0.9800 . ?
C8 H8C 0.9800 . ?
C8A H8AA 0.9800 . ?
C8A H8AB 0.9800 . ?
C8A H8AC 0.9800 . ?
C9 H9A 0.9800 . ?
C9 H9B 0.9800 . ?
C9 H9C 0.9800 . ?
C10 H10 1.0000 . ?
C10 C11 1.540(7) . ?
C10 C12 1.562(6) . ?
C10A H10A 1.0000 . ?
C10A C11A 1.504(15) . ?
C10A C12 1.544(10) . ?
C11 H11A 0.9800 . ?
C11 H11B 0.9800 . ?
C11 H11C 0.9800 . ?
C11A H11D 0.9800 . ?
C11A H11E 0.9800 . ?
C11A H11F 0.9800 . ?
C12 H12A 0.9800 . ?
C12 H12B 0.9800 . ?
C12 H12C 0.9800 . ?
C12 H12D 0.9800 . ?
C12 H12E 0.9800 . ?
C12 H12F 0.9800 . ?
C13 H13 1.0000 . ?
C13 C14 1.530(4) . ?
C13 C15 1.537(4) . ?
C14 H14A 0.9800 . ?
C14 H14B 0.9800 . ?
C14 H14C 0.9800 . ?
C15 H15A 0.9800 . ?
C15 H15B 0.9800 . ?
C15 H15C 0.9800 . ?
C16 H16 1.0000 . ?
C16 C17 1.529(4) . ?
C16 C18 1.532(4) . ?
C17 H17A 0.9800 . ?
C17 H17B 0.9800 . ?
C17 H17C 0.9800 . ?
C18 H18A 0.9800 . ?
C18 H18B 0.9800 . ?
C18 H18C 0.9800 . ?
C19 C20 1.395(4) . ?
C19 C24 1.404(4) . ?
C20 H20 0.9500 . ?
C20 C21 1.386(4) . ?
C21 H21 0.9500 . ?
C21 C22 1.384(5) . ?
C22 H22 0.9500 . ?
C22 C23 1.369(5) . ?
C23 H23 0.9500 . ?
C23 C24 1.389(4) . ?
C24 H24 0.9500 . ?
O2 C1A 1.4441 . ?
O2 C1D 1.4433 . ?
C1A H1AA 0.9900 . ?
C1A H1AB 0.9900 . ?
C1A C1B 1.5341 . ?
C1B H1BA 0.9900 . ?
C1B H1BB 0.9900 . ?
C1B C1C 1.5386 . ?
C1C H1CA 0.9900 . ?
C1C H1CB 0.9900 . ?
C1C C1D 1.5343 . ?
C1D H1DA 0.9900 . ?
C1D H1DB 0.9900 . ?
O1 C1E 1.4426 . ?
O1 C1H 1.4430 . ?
C1E H1EA 0.9900 . ?
C1E H1EB 0.9900 . ?
C1E C1F 1.5342 . ?
C1F H1FA 0.9900 . ?
C1F H1FB 0.9900 . ?
C1F C1G 1.5391 . ?
C1G H1GA 0.9900 . ?
C1G H1GB 0.9900 . ?
C1G C1H 1.5351 . ?
C1H H1HA 0.9900 . ?
C1H H1HB 0.9900 . ?
